data_7709286
loop_
_publ_author_name
'Serrano, Jose Luis'
'Gaware, Sujeet'
'P\'erez de Haro, Jose Antonio'
'P\'erez, Jose'
'Lozano, Pedro'
'Kori, Santosh'
'Dandela, Rambabu'
'Sanghvi, Yogesh S.'
'Kapdi, Anant R.'

_publ_section_title
;
 Quadrol-Pd(II) complexes: phosphine-free precatalysts for the
 room-temperature Suzuki-Miyaura synthesis of nucleoside analogues in
 aqueous media
;
_journal_name_full 'Dalton Transactions'
_journal_paper_doi 10.1039/D1DT03778A
_journal_year 2022
_chemical_formula_sum 'C31 H48 N4 O12 Pd S2'
_chemical_formula_weight 839.25
_space_group_crystal_system orthorhombic
_space_group_IT_number 61
_space_group_name_Hall '-P 2bc 2ac'
_space_group_name_H-M_alt 'P c a b'
_symmetry_Int_Tables_number 61
_symmetry_space_group_name_Hall '-P 2bc 2ac'
_symmetry_space_group_name_H-M 'P c a b'
_atom_sites_solution_hydrogens mixed
_audit_creation_method SHELXL-2018/3
_audit_update_record
;
2022-01-06 deposited with the CCDC.	2022-01-10 downloaded from the CCDC.
;
_cell_angle_alpha 90
_cell_angle_beta 90
_cell_angle_gamma 90
_cell_formula_units_Z 8
_cell_length_a 14.7548(7)
_cell_length_b 14.9919(8)
_cell_length_c 33.9400(17)
_cell_measurement_reflns_used 9478
_cell_measurement_temperature 293(2)
_cell_measurement_theta_max 30.44
_cell_measurement_theta_min 2.28
_cell_volume 7507.6(7)
_computing_data_collection 'APEX3 2019.1_0 (Bruker AXS Inc.)'
_computing_publication_material 'WinGX publication routines (Farrugia, 2012)'
_computing_structure_refinement 'SHELXL-2018/3 (Sheldrick, 2018)'
_diffrn_ambient_temperature 293(2)
_diffrn_measured_fraction_theta_full 0.999
_diffrn_measured_fraction_theta_max 0.999
_diffrn_measurement_device_type Bruker
_diffrn_radiation_type MoK\a
_diffrn_radiation_wavelength 0.71073
_diffrn_reflns_av_R_equivalents 0.0675
_diffrn_reflns_av_unetI/netI 0.0285
_diffrn_reflns_Laue_measured_fraction_full 0.999
_diffrn_reflns_Laue_measured_fraction_max 0.999
_diffrn_reflns_limit_h_max 21
_diffrn_reflns_limit_h_min -21
_diffrn_reflns_limit_k_max 21
_diffrn_reflns_limit_k_min -21
_diffrn_reflns_limit_l_max 48
_diffrn_reflns_limit_l_min -48
_diffrn_reflns_number 158800
_diffrn_reflns_point_group_measured_fraction_full 0.999
_diffrn_reflns_point_group_measured_fraction_max 0.999
_diffrn_reflns_theta_full 25.242
_diffrn_reflns_theta_max 30.530
_diffrn_reflns_theta_min 2.027
_exptl_absorpt_coefficient_mu 0.669
_exptl_absorpt_correction_T_max 0.7461
_exptl_absorpt_correction_T_min 0.7043
_exptl_absorpt_correction_type multi-scan
_exptl_absorpt_process_details
;
 SADABS 2016/2: Krause, L., Herbst-Irmer, R., Sheldrick G.M. & Stalke D.,
 J. Appl. Cryst. 48 (2015) 3-10
;
_exptl_crystal_colour yellow
_exptl_crystal_density_diffrn 1.485
_exptl_crystal_description prism
_exptl_crystal_F_000 3488
_exptl_crystal_size_max 0.19
_exptl_crystal_size_mid 0.18
_exptl_crystal_size_min 0.12
_refine_diff_density_max 1.689
_refine_diff_density_min -1.989
_refine_diff_density_rms 0.107
_refine_ls_extinction_method none
_refine_ls_goodness_of_fit_ref 1.210
_refine_ls_hydrogen_treatment mixed
_refine_ls_matrix_type full
_refine_ls_number_parameters 474
_refine_ls_number_reflns 11463
_refine_ls_number_restraints 3
_refine_ls_restrained_S_all 1.210
_refine_ls_R_factor_all 0.0721
_refine_ls_R_factor_gt 0.0590
_refine_ls_shift/su_max 0.001
_refine_ls_shift/su_mean 0.000
_refine_ls_structure_factor_coef Fsqd
_refine_ls_weighting_details 'w=1/[\s^2^(Fo^2^)+(0.0420P)^2^+28.0205P] where P=(Fo^2^+2Fc^2^)/3'
_refine_ls_weighting_scheme calc
_refine_ls_wR_factor_gt 0.1407
_refine_ls_wR_factor_ref 0.1467
_reflns_Friedel_coverage 0.000
_reflns_number_gt 9683
_reflns_number_total 11463
_reflns_threshold_expression 'I > 2\s(I)'
_cod_data_source_file d1dt03778a2.cif
_cod_data_source_block complex_3
_cod_database_code 7709286
_shelx_shelxl_version_number 2018/3
_shelx_space_group_comment
;
The symmetry employed for this shelxl refinement is uniquely defined
by the following loop, which should always be used as a source of
symmetry information in preference to the above space-group names.
They are only intended as comments.
;

loop_
_space_group_symop_operation_xyz
'x, y, z'
'-x, -y+1/2, z+1/2'
'x+1/2, -y, -z+1/2'
'-x+1/2, y+1/2, -z'
'-x, -y, -z'
'x, y-1/2, -z-1/2'
'-x-1/2, y, z-1/2'
'x-1/2, -y-1/2, z'

loop_
_atom_site_label
_atom_site_type_symbol
_atom_site_fract_x
_atom_site_fract_y
_atom_site_fract_z
_atom_site_U_iso_or_equiv
_atom_site_adp_type
_atom_site_occupancy
_atom_site_site_symmetry_order
_atom_site_calc_flag
_atom_site_refinement_flags_posn
_atom_site_refinement_flags_adp
_atom_site_refinement_flags_occupancy
_atom_site_disorder_assembly
_atom_site_disorder_group
O3 O 0.52973(17) 0.45787(16) 0.18931(7) 0.0222(5) Uani 1 1 d . . . . .
O4 O 0.51374(17) 0.42876(18) 0.10421(7) 0.0243(5) Uani 1 1 d . . . . .
O2 O 0.6806(2) 0.70851(19) 0.15448(9) 0.0328(6) Uani 1 1 d . . . . .
O1 O 0.65945(19) 0.63094(18) 0.09216(8) 0.0276(6) Uani 1 1 d . . . . .
N1 N 0.63333(19) 0.54612(19) 0.15634(8) 0.0184(5) Uani 1 1 d . . . . .
C8 C 0.7193(2) 0.4632(2) 0.05851(10) 0.0202(6) Uani 1 1 d . . . . .
O5 O 0.59041(19) 0.28628(17) 0.09622(8) 0.0285(6) Uani 1 1 d . . . . .
O6 O 0.79117(18) 0.50300(18) 0.05556(8) 0.0259(5) Uani 1 1 d . . . . .
N2 N 0.68507(19) 0.42823(19) 0.09274(8) 0.0183(5) Uani 1 1 d . . . . .
C1 C 0.5484(2) 0.5244(2) 0.16949(10) 0.0191(6) Uani 1 1 d . . . . .
N4 N 0.8354(2) 0.3564(2) 0.14345(9) 0.0250(6) Uani 1 1 d . . . . .
N3 N 0.7922(2) 0.4841(2) 0.20309(9) 0.0248(6) Uani 1 1 d . . . . .
C20 C 0.7299(3) 0.4642(3) 0.23653(12) 0.0319(8) Uani 1 1 d . . . . .
H20A H 0.676626 0.501471 0.233461 0.038 Uiso 1 1 calc R U . . .
H20B H 0.759850 0.482904 0.260596 0.038 Uiso 1 1 calc R U . . .
C23 C 0.7862(3) 0.2722(2) 0.13265(12) 0.0270(7) Uani 1 1 d . . . . .
H23A H 0.751125 0.284409 0.109100 0.032 Uiso 1 1 calc R U . . .
H23B H 0.743361 0.259584 0.153584 0.032 Uiso 1 1 calc R U . . .
C17 C 0.8133(3) 0.5822(3) 0.20406(11) 0.0264(7) Uani 1 1 d . . . . .
H17A H 0.756465 0.614590 0.202791 0.032 Uiso 1 1 calc R U . . .
H17B H 0.847184 0.596794 0.180422 0.032 Uiso 1 1 calc R U . . .
C16 C 0.8751(3) 0.3467(3) 0.18411(12) 0.0303(8) Uani 1 1 d . . . . .
H16A H 0.838316 0.305416 0.199233 0.036 Uiso 1 1 calc R U . . .
H16B H 0.935584 0.321674 0.182031 0.036 Uiso 1 1 calc R U . . .
C15 C 0.8800(3) 0.4343(3) 0.20550(12) 0.0307(8) Uani 1 1 d . . . . .
H15A H 0.894919 0.423656 0.232935 0.037 Uiso 1 1 calc R U . . .
H15B H 0.927929 0.470393 0.194139 0.037 Uiso 1 1 calc R U . . .
C26 C 0.9066(3) 0.3723(3) 0.11284(13) 0.0316(8) Uani 1 1 d . . . . .
H26A H 0.877440 0.371638 0.087231 0.038 Uiso 1 1 calc R U . . .
H26B H 0.948530 0.322501 0.113523 0.038 Uiso 1 1 calc R U . . .
O9 O 0.8920(2) 0.1658(2) 0.15921(9) 0.0331(6) Uani 1 1 d . . . . .
O10 O 0.9069(2) 0.5363(2) 0.11815(10) 0.0367(7) Uani 1 1 d . . . . .
O8 O 0.6552(2) 0.3319(2) 0.20818(10) 0.0369(7) Uani 1 1 d . . . . .
O7 O 0.8064(2) 0.6256(3) 0.27271(10) 0.0490(9) Uani 1 1 d D . . . .
24 C 0.8400(3) 0.1876(3) 0.12521(12) 0.0291(8) Uani 1 1 d . . . . .
H24 H 0.881178 0.197649 0.103008 0.035 Uiso 1 1 calc R U . . .
C27 C 0.9616(3) 0.4580(3) 0.11600(14) 0.0347(9) Uani 1 1 d . . . . .
H27 H 0.998751 0.454829 0.139893 0.042 Uiso 1 1 calc R U . . .
C18 C 0.8667(3) 0.6172(3) 0.23952(11) 0.0308(8) Uani 1 1 d . . . . .
H18 H 0.915199 0.575078 0.246013 0.037 Uiso 1 1 calc R U . . .
C25 C 0.7747(3) 0.1135(3) 0.11455(15) 0.0408(10) Uani 1 1 d . . . . .
H25A H 0.740745 0.130330 0.091584 0.061 Uiso 1 1 calc R U . . .
H25B H 0.808011 0.059900 0.109204 0.061 Uiso 1 1 calc R U . . .
H25C H 0.733826 0.103401 0.136114 0.061 Uiso 1 1 calc R U . . .
C21 C 0.6980(3) 0.3697(3) 0.24240(14) 0.0401(11) Uani 1 1 d . . . . .
H21 H 0.750892 0.332962 0.248879 0.048 Uiso 1 1 calc R U . . .
C19 C 0.9077(3) 0.7066(3) 0.22901(13) 0.0350(9) Uani 1 1 d . . . . .
H19A H 0.947620 0.699660 0.206878 0.052 Uiso 1 1 calc R U . . .
H19B H 0.860316 0.747831 0.222377 0.052 Uiso 1 1 calc R U . . .
H19C H 0.941301 0.729122 0.251111 0.052 Uiso 1 1 calc R U . . .
C28 C 1.0247(4) 0.4633(4) 0.08051(17) 0.0494(13) Uani 1 1 d . . . . .
H28A H 1.061168 0.410343 0.079314 0.074 Uiso 1 1 calc R U . . .
H28B H 0.989316 0.468212 0.056856 0.074 Uiso 1 1 calc R U . . .
H28C H 1.063184 0.514560 0.082992 0.074 Uiso 1 1 calc R U . . .
C22 C 0.6336(3) 0.3679(4) 0.27765(15) 0.0537(15) Uani 1 1 d . . . . .
H22A H 0.663254 0.393349 0.300178 0.081 Uiso 1 1 calc R U . . .
H22B H 0.580240 0.401879 0.271597 0.081 Uiso 1 1 calc R U . . .
H22C H 0.616869 0.307372 0.283311 0.081 Uiso 1 1 calc R U . . .
O11 O 0.8159(3) 0.2531(4) 0.03293(11) 0.0667(12) Uani 1 1 d . . . . .
C29 C 0.7901(4) 0.2589(3) -0.00095(14) 0.0415(11) Uani 1 1 d . . . . .
C31 C 0.7047(4) 0.2143(3) -0.01445(16) 0.0473(12) Uani 1 1 d . . . . .
H31A H 0.695435 0.226323 -0.041945 0.071 Uiso 1 1 calc R U . . .
H31B H 0.709615 0.151107 -0.010455 0.071 Uiso 1 1 calc R U . . .
H31C H 0.654291 0.236943 0.000382 0.071 Uiso 1 1 calc R U . . .
C30 C 0.8426(4) 0.3098(4) -0.03083(17) 0.0550(14) Uani 1 1 d . . . . .
H30A H 0.811979 0.307030 -0.055753 0.082 Uiso 1 1 calc R U . . .
H30B H 0.847667 0.370933 -0.022647 0.082 Uiso 1 1 calc R U . . .
H30C H 0.902035 0.284433 -0.033368 0.082 Uiso 1 1 calc R U . . .
Pd1 Pd 0.73634(2) 0.45465(2) 0.14826(2) 0.01819(7) Uani 1 1 d . . . . .
S2 S 0.58645(6) 0.37893(6) 0.08617(2) 0.01929(16) Uani 1 1 d . . . . .
S1 S 0.63256(6) 0.64232(6) 0.13262(3) 0.01983(16) Uani 1 1 d . . . . .
C14 C 0.5830(2) 0.3957(2) 0.03515(10) 0.0223(7) Uani 1 1 d . . . . .
C4 C 0.3329(3) 0.6528(3) 0.14662(12) 0.0298(8) Uani 1 1 d . . . . .
H4 H 0.270316 0.650205 0.149545 0.036 Uiso 1 1 calc R U . . .
C3 C 0.3859(2) 0.5856(3) 0.16290(11) 0.0248(7) Uani 1 1 d . . . . .
H3 H 0.359992 0.539200 0.177159 0.030 Uiso 1 1 calc R U . . .
C9 C 0.6581(3) 0.4434(2) 0.02426(10) 0.0222(7) Uani 1 1 d . . . . .
C7 C 0.5156(2) 0.6603(2) 0.13619(10) 0.0186(6) Uani 1 1 d . . . . .
C6 C 0.4647(3) 0.7290(2) 0.12084(11) 0.0244(7) Uani 1 1 d . . . . .
H6 H 0.491380 0.776640 0.107649 0.029 Uiso 1 1 calc R U . . .
C2 C 0.4786(2) 0.5904(2) 0.15714(10) 0.0189(6) Uani 1 1 d . . . . .
C11 C 0.6014(3) 0.4470(3) -0.04130(11) 0.0336(9) Uani 1 1 d . . . . .
H11 H 0.606996 0.464303 -0.067499 0.040 Uiso 1 1 calc R U . . .
C12 C 0.5258(3) 0.3984(3) -0.02979(12) 0.0343(9) Uani 1 1 d . . . . .
H12 H 0.481899 0.383632 -0.048348 0.041 Uiso 1 1 calc R U . . .
C5 C 0.3709(3) 0.7237(3) 0.12608(12) 0.0293(8) Uani 1 1 d . . . . .
H5 H 0.333685 0.767932 0.115735 0.035 Uiso 1 1 calc R U . . .
C10 C 0.6691(3) 0.4705(3) -0.01460(11) 0.0287(8) Uani 1 1 d . . . . .
H10 H 0.719679 0.503057 -0.022474 0.034 Uiso 1 1 calc R U . . .
C13 C 0.5149(3) 0.3717(3) 0.00905(11) 0.0273(8) Uani 1 1 d . . . . .
H13 H 0.464454 0.339298 0.017178 0.033 Uiso 1 1 calc R U . . .
O12 O 0.6107(3) 0.1443(3) 0.2130(2) 0.0818(17) Uani 1 1 d D . . . .
H32A H 0.601(6) 0.193(4) 0.198(2) 0.123 Uiso 1 1 d D U . . .
H32B H 0.6703(17) 0.137(4) 0.2193(17) 0.055(17) Uiso 1 1 d D . . . .
H8A H 0.610(5) 0.374(5) 0.201(2) 0.07(2) Uiso 1 1 d . . . . .
H7A H 0.836(5) 0.642(6) 0.2954(15) 0.12(3) Uiso 1 1 d D . . . .
H9A H 0.950(6) 0.129(6) 0.151(3) 0.13(3) Uiso 1 1 d . . . . .
H10A H 0.877(4) 0.536(4) 0.0945(16) 0.040(15) Uiso 1 1 d . . . . .

loop_
_atom_site_aniso_label
_atom_site_aniso_U_11
_atom_site_aniso_U_22
_atom_site_aniso_U_33
_atom_site_aniso_U_23
_atom_site_aniso_U_13
_atom_site_aniso_U_12
O3 0.0227(12) 0.0215(12) 0.0223(12) 0.0051(9) 0.0014(9) -0.0014(9)
O4 0.0213(12) 0.0312(13) 0.0205(12) -0.0022(10) 0.0010(10) -0.0029(10)
O2 0.0295(14) 0.0227(13) 0.0463(17) -0.0008(12) -0.0075(13) -0.0096(11)
O1 0.0295(14) 0.0265(13) 0.0266(13) 0.0066(10) 0.0088(11) 0.0038(11)
N1 0.0172(13) 0.0179(12) 0.0200(13) 0.0020(10) -0.0006(10) 0.0003(10)
C8 0.0202(16) 0.0196(15) 0.0207(15) 0.0002(12) 0.0016(12) 0.0038(12)
O5 0.0313(14) 0.0183(12) 0.0359(15) 0.0058(10) -0.0040(12) -0.0044(10)
O6 0.0238(13) 0.0247(13) 0.0294(13) 0.0036(10) 0.0053(11) -0.0020(10)
N2 0.0170(13) 0.0192(13) 0.0187(13) -0.0006(10) -0.0010(10) -0.0016(10)
C1 0.0213(16) 0.0175(14) 0.0184(15) 0.0001(11) -0.0001(12) 0.0016(12)
N4 0.0236(15) 0.0237(14) 0.0279(15) -0.0005(12) -0.0035(12) 0.0039(12)
N3 0.0223(14) 0.0320(16) 0.0203(14) 0.0019(12) -0.0046(12) 0.0030(12)
C20 0.0283(19) 0.046(2) 0.0216(17) 0.0020(16) -0.0008(15) -0.0010(17)
C23 0.0269(18) 0.0232(17) 0.0309(19) 0.0016(14) -0.0009(15) 0.0052(14)
C17 0.0231(17) 0.0341(19) 0.0221(17) -0.0032(14) -0.0065(14) 0.0029(14)
C16 0.0262(19) 0.033(2) 0.032(2) 0.0055(16) -0.0083(15) 0.0077(15)
C15 0.0256(19) 0.038(2) 0.0285(19) 0.0014(16) -0.0079(15) 0.0073(16)
C26 0.0274(19) 0.0287(19) 0.039(2) 0.0012(16) 0.0023(16) 0.0080(15)
O9 0.0391(16) 0.0331(15) 0.0272(14) 0.0037(11) 0.0017(12) 0.0159(13)
O10 0.0330(16) 0.0368(16) 0.0404(18) -0.0020(14) 0.0033(14) -0.0016(13)
O8 0.0327(16) 0.0298(15) 0.0483(18) 0.0119(13) -0.0028(14) 0.0055(12)
O7 0.0357(18) 0.082(3) 0.0287(16) -0.0206(17) 0.0021(14) -0.0020(18)
24 0.034(2) 0.0255(17) 0.0277(18) 0.0017(14) 0.0012(15) 0.0075(15)
C27 0.0219(18) 0.043(2) 0.040(2) 0.0022(19) 0.0032(16) 0.0021(16)
C18 0.0268(18) 0.044(2) 0.0215(17) -0.0096(16) -0.0020(14) 0.0035(17)
C25 0.046(3) 0.028(2) 0.049(3) -0.0041(19) -0.007(2) 0.0086(18)
C21 0.029(2) 0.054(3) 0.037(2) 0.020(2) -0.0051(17) 0.0049(19)
C19 0.031(2) 0.040(2) 0.034(2) -0.0128(18) -0.0049(17) 0.0017(17)
C28 0.036(3) 0.057(3) 0.056(3) 0.004(2) 0.015(2) -0.002(2)
C22 0.037(3) 0.085(4) 0.039(3) 0.029(3) 0.002(2) 0.002(3)
O11 0.067(3) 0.094(3) 0.040(2) 0.003(2) -0.0102(19) 0.013(2)
C29 0.047(3) 0.039(2) 0.038(2) -0.0102(19) 0.001(2) 0.017(2)
C31 0.057(3) 0.038(2) 0.047(3) -0.008(2) -0.005(2) 0.014(2)
C30 0.063(4) 0.045(3) 0.056(3) -0.008(2) 0.016(3) 0.010(3)
Pd1 0.01631(12) 0.01982(12) 0.01844(12) 0.00118(9) -0.00250(9) 0.00140(9)
S2 0.0190(4) 0.0203(4) 0.0185(4) 0.0007(3) -0.0012(3) -0.0016(3)
S1 0.0175(4) 0.0181(4) 0.0238(4) 0.0012(3) 0.0002(3) -0.0019(3)
C14 0.0239(17) 0.0232(16) 0.0198(15) -0.0021(12) -0.0010(13) 0.0039(13)
C4 0.0192(17) 0.033(2) 0.037(2) 0.0010(16) 0.0036(15) 0.0077(14)
C3 0.0196(16) 0.0258(17) 0.0289(18) 0.0004(14) 0.0055(14) 0.0019(13)
C9 0.0251(17) 0.0215(15) 0.0199(15) -0.0014(12) 0.0008(13) 0.0038(13)
C7 0.0175(15) 0.0184(14) 0.0198(15) -0.0034(12) 0.0004(12) 0.0010(11)
C6 0.0292(18) 0.0198(16) 0.0243(17) 0.0023(13) 0.0040(14) 0.0047(13)
C2 0.0195(15) 0.0189(15) 0.0183(15) -0.0022(11) -0.0007(12) 0.0005(12)
C11 0.045(2) 0.039(2) 0.0171(16) -0.0008(15) -0.0001(16) 0.0148(19)
C12 0.037(2) 0.042(2) 0.0241(18) -0.0106(16) -0.0092(16) 0.0141(18)
C5 0.0284(19) 0.0293(19) 0.0303(19) 0.0035(15) 0.0028(15) 0.0113(15)
C10 0.036(2) 0.0288(18) 0.0218(17) 0.0029(14) 0.0052(15) 0.0052(15)
C13 0.0258(18) 0.0320(19) 0.0242(17) -0.0076(14) -0.0029(14) 0.0052(15)
O12 0.046(2) 0.049(3) 0.150(5) 0.023(3) -0.015(3) -0.002(2)

loop_
_atom_type_symbol
_atom_type_description
_atom_type_scat_dispersion_real
_atom_type_scat_dispersion_imag
_atom_type_scat_source
C C 0.0033 0.0016 'International Tables Vol C Tables 4.2.6.8 and 6.1.1.4'
H H 0.0000 0.0000 'International Tables Vol C Tables 4.2.6.8 and 6.1.1.4'
N N 0.0061 0.0033 'International Tables Vol C Tables 4.2.6.8 and 6.1.1.4'
O O 0.0106 0.0060 'International Tables Vol C Tables 4.2.6.8 and 6.1.1.4'
S S 0.1246 0.1234 'International Tables Vol C Tables 4.2.6.8 and 6.1.1.4'
Pd Pd -0.9988 1.0072 'International Tables Vol C Tables 4.2.6.8 and 6.1.1.4'

loop_
_geom_angle_atom_site_label_1
_geom_angle_atom_site_label_2
_geom_angle_atom_site_label_3
_geom_angle
_geom_angle_site_symmetry_1
_geom_angle_site_symmetry_3
_geom_angle_publ_flag
C1 N1 S1 111.1(2) . . ?
C1 N1 Pd1 123.9(2) . . ?
S1 N1 Pd1 121.34(16) . . ?
O6 C8 N2 125.2(3) . . ?
O6 C8 C9 123.7(3) . . ?
N2 C8 C9 111.0(3) . . ?
C8 N2 S2 112.5(2) . . ?
C8 N2 Pd1 124.3(2) . . ?
S2 N2 Pd1 122.16(16) . . ?
O3 C1 N1 125.1(3) . . ?
O3 C1 C2 122.4(3) . . ?
N1 C1 C2 112.5(3) . . ?
C26 N4 C23 107.7(3) . . ?
C26 N4 C16 112.2(3) . . ?
C23 N4 C16 109.2(3) . . ?
C26 N4 Pd1 115.8(2) . . ?
C23 N4 Pd1 106.0(2) . . ?
C16 N4 Pd1 105.7(2) . . ?
C20 N3 C15 113.1(3) . . ?
C20 N3 C17 107.9(3) . . ?
C15 N3 C17 107.9(3) . . ?
C20 N3 Pd1 113.2(2) . . ?
C15 N3 Pd1 106.6(2) . . ?
C17 N3 Pd1 108.0(2) . . ?
N3 C20 C21 118.8(4) . . ?
N4 C23 24 119.4(3) . . ?
N3 C17 C18 117.3(3) . . ?
C15 C16 N4 112.1(3) . . ?
N3 C15 C16 111.6(3) . . ?
N4 C26 C27 117.3(3) . . ?
O9 24 C25 111.6(3) . . ?
O9 24 C23 109.8(3) . . ?
C25 24 C23 108.7(3) . . ?
O10 C27 C26 113.3(3) . . ?
O10 C27 C28 110.1(4) . . ?
C26 C27 C28 108.2(4) . . ?
O7 C18 C19 110.8(4) . . ?
O7 C18 C17 109.1(3) . . ?
C19 C18 C17 108.9(3) . . ?
O8 C21 C20 113.7(3) . . ?
O8 C21 C22 110.6(4) . . ?
C20 C21 C22 108.3(5) . . ?
O11 C29 C30 121.2(6) . . ?
O11 C29 C31 121.5(5) . . ?
C30 C29 C31 117.3(5) . . ?
N1 Pd1 N2 88.79(11) . . ?
N1 Pd1 N4 175.58(12) . . ?
N2 Pd1 N4 92.85(12) . . ?
N1 Pd1 N3 91.81(12) . . ?
N2 Pd1 N3 177.68(12) . . ?
N4 Pd1 N3 86.70(12) . . ?
O5 S2 O4 115.56(17) . . ?
O5 S2 N2 111.53(16) . . ?
O4 S2 N2 111.52(15) . . ?
O5 S2 C14 112.09(17) . . ?
O4 S2 C14 108.88(16) . . ?
N2 S2 C14 95.49(16) . . ?
O2 S1 O1 116.20(18) . . ?
O2 S1 N1 110.49(17) . . ?
O1 S1 N1 111.07(15) . . ?
O2 S1 C7 110.23(17) . . ?
O1 S1 C7 110.87(17) . . ?
N1 S1 C7 96.18(16) . . ?
C9 C14 C13 123.3(3) . . ?
C9 C14 S2 108.5(3) . . ?
C13 C14 S2 128.0(3) . . ?
C3 C4 C5 121.8(4) . . ?
C2 C3 C4 117.6(4) . . ?
C14 C9 C10 120.3(4) . . ?
C14 C9 C8 112.4(3) . . ?
C10 C9 C8 127.3(4) . . ?
C6 C7 C2 123.2(3) . . ?
C6 C7 S1 128.8(3) . . ?
C2 C7 S1 107.9(2) . . ?
C7 C6 C5 116.7(3) . . ?
C7 C2 C3 120.2(3) . . ?
C7 C2 C1 112.2(3) . . ?
C3 C2 C1 127.6(3) . . ?
C12 C11 C10 121.7(4) . . ?
C13 C12 C11 120.8(4) . . ?
C4 C5 C6 120.5(4) . . ?
C9 C10 C11 117.3(4) . . ?
C14 C13 C12 116.6(4) . . ?

loop_
_geom_bond_atom_site_label_1
_geom_bond_atom_site_label_2
_geom_bond_distance
_geom_bond_site_symmetry_2
_geom_bond_publ_flag
O3 C1 1.234(4) . ?
O4 S2 1.444(3) . ?
O2 S1 1.427(3) . ?
O1 S1 1.439(3) . ?
N1 C1 1.370(4) . ?
N1 S1 1.652(3) . ?
N1 Pd1 2.065(3) . ?
C8 O6 1.221(4) . ?
C8 N2 1.371(4) . ?
C8 C9 1.502(5) . ?
O5 S2 1.431(3) . ?
N2 S2 1.647(3) . ?
N2 Pd1 2.069(3) . ?
C1 C2 1.488(5) . ?
N4 C26 1.497(5) . ?
N4 C23 1.502(5) . ?
N4 C16 1.507(5) . ?
N4 Pd1 2.081(3) . ?
N3 C20 1.491(5) . ?
N3 C15 1.498(5) . ?
N3 C17 1.504(5) . ?
N3 Pd1 2.083(3) . ?
C20 C21 1.506(7) . ?
C23 24 1.516(5) . ?
C17 C18 1.531(5) . ?
C16 C15 1.503(6) . ?
C26 C27 1.523(6) . ?
O9 24 1.424(5) . ?
O10 C27 1.426(5) . ?
O8 C21 1.438(6) . ?
O7 C18 1.441(5) . ?
24 C25 1.514(6) . ?
C27 C28 1.524(6) . ?
C18 C19 1.514(6) . ?
C21 C22 1.528(7) . ?
O11 C29 1.214(6) . ?
C29 C30 1.487(8) . ?
C29 C31 1.498(8) . ?
S2 C14 1.751(4) . ?
S1 C7 1.751(3) . ?
C14 C9 1.370(5) . ?
C14 C13 1.387(5) . ?
C4 C3 1.389(5) . ?
C4 C5 1.390(6) . ?
C3 C2 1.384(5) . ?
C9 C10 1.389(5) . ?
C7 C6 1.377(5) . ?
C7 C2 1.380(5) . ?
C6 C5 1.397(5) . ?
C11 C12 1.388(7) . ?
C11 C10 1.395(6) . ?
C12 C13 1.387(6) . ?
